data_4347186
loop_
_publ_author_name
'Batrice, Rami J.'
'Fridman, Natalia'
'Eisen, Moris S.'

_publ_section_title
;
 Synthesis of Coordinatively Unsaturated Tetravalent Actinide Complexes
 with \h(5) Coordination of Pyrrole.
;
_journal_issue 6
_journal_name_full 'Inorganic chemistry'
_journal_page_first 2998
_journal_page_last 3006
_journal_paper_doi 10.1021/acs.inorgchem.5b02853
_journal_volume 55
_journal_year 2016
_chemical_formula_moiety 'C31 H48 Cl4 Li2 N2 O3 U'
_chemical_formula_sum 'C31 H48 Cl4 Li2 N2 O3 U'
_chemical_formula_weight 890.42
_space_group_crystal_system triclinic
_space_group_IT_number 2
_space_group_name_Hall '-P 1'
_space_group_name_H-M_alt 'P -1'
_atom_sites_solution_hydrogens geom
_audit_creation_method SHELXL-2013
_cell_angle_alpha 96.8780(10)
_cell_angle_beta 99.6680(10)
_cell_angle_gamma 110.1340(16)
_cell_formula_units_Z 2
_cell_length_a 10.2600(3)
_cell_length_b 11.2090(3)
_cell_length_c 17.8490(6)
_cell_measurement_reflns_used 5265
_cell_measurement_temperature 200(2)
_cell_measurement_theta_max 23.52
_cell_measurement_theta_min 2.17
_cell_volume 1864.61(10)
_computing_cell_refinement 'DENZO HKL2000 (Otwinowski & Minor 1997)'
_computing_data_collection 'Collect (Nonius, 2006)'
_computing_data_reduction 'DENZO HKL2000 (Otwinowski & Minor 1997)'
_computing_molecular_graphics 'Mercury 3.5'
_computing_structure_refinement 'SHELXL2013 (Sheldrick, 2013)'
_computing_structure_solution 'SHELXS2013 (Sheldrick, 2008)'
_diffrn_ambient_temperature 200(2)
_diffrn_detector_area_resol_mean 95
_diffrn_measured_fraction_theta_full 0.815
_diffrn_measured_fraction_theta_max 0.996
_diffrn_measurement_device_type 'Nonius KappaCCD'
_diffrn_measurement_method 'phi- and omega-scans'
_diffrn_radiation_type MoK\a
_diffrn_radiation_wavelength 0.71073
_diffrn_reflns_av_R_equivalents 0.0860
_diffrn_reflns_av_unetI/netI 0.0355
_diffrn_reflns_Laue_measured_fraction_full 0.815
_diffrn_reflns_Laue_measured_fraction_max 0.996
_diffrn_reflns_limit_h_max 11
_diffrn_reflns_limit_h_min 0
_diffrn_reflns_limit_k_max 11
_diffrn_reflns_limit_k_min -12
_diffrn_reflns_limit_l_max 19
_diffrn_reflns_limit_l_min -20
_diffrn_reflns_number 5508
_diffrn_reflns_point_group_measured_fraction_full 0.815
_diffrn_reflns_point_group_measured_fraction_max 0.996
_diffrn_reflns_theta_full 25.242
_diffrn_reflns_theta_max 23.560
_diffrn_reflns_theta_min 2.169
_diffrn_source graphite
_exptl_absorpt_coefficient_mu 4.670
_exptl_absorpt_correction_T_max 0.5409
_exptl_absorpt_correction_T_min 0.2127
_exptl_absorpt_correction_type multi-scan
_exptl_crystal_colour orange
_exptl_crystal_density_diffrn 1.586
_exptl_crystal_description block
_exptl_crystal_F_000 876
_exptl_crystal_size_max 0.480
_exptl_crystal_size_mid 0.420
_exptl_crystal_size_min 0.150
_refine_diff_density_max 3.176
_refine_diff_density_min -2.310
_refine_diff_density_rms 0.216
_refine_ls_extinction_method none
_refine_ls_goodness_of_fit_ref 1.222
_refine_ls_hydrogen_treatment constr
_refine_ls_matrix_type full
_refine_ls_number_parameters 388
_refine_ls_number_reflns 5508
_refine_ls_number_restraints 5
_refine_ls_restrained_S_all 1.222
_refine_ls_R_factor_all 0.0721
_refine_ls_R_factor_gt 0.0683
_refine_ls_shift/su_max 0.000
_refine_ls_shift/su_mean 0.000
_refine_ls_structure_factor_coef Fsqd
_refine_ls_weighting_details 'w=1/[\s^2^(Fo^2^)+(0.0185P)^2^+63.5878P] where P=(Fo^2^+2Fc^2^)/3'
_refine_ls_weighting_scheme calc
_refine_ls_wR_factor_gt 0.1843
_refine_ls_wR_factor_ref 0.1857
_reflns_Friedel_coverage 0.000
_reflns_Friedel_fraction_full 0.815
_reflns_Friedel_fraction_max 0.996
_reflns_number_gt 5188
_reflns_number_total 5508
_reflns_threshold_expression 'I > 2\s(I)'
_cod_data_source_file ic5b02853_si_004.cif
_cod_data_source_block Moris404
_cod_database_code 4347186
_shelx_space_group_comment
;
The symmetry employed for this shelxl refinement is uniquely defined
by the following loop, which should always be used as a source of
symmetry information in preference to the above space-group names.
They are only intended as comments.
;
_shelx_estimated_absorpt_t_min 0.213
_shelx_estimated_absorpt_t_max 0.541
_shelxl_version_number 2013-4

loop_
_space_group_symop_operation_xyz
'x, y, z'
'-x, -y, -z'

loop_
_atom_site_label
_atom_site_type_symbol
_atom_site_fract_x
_atom_site_fract_y
_atom_site_fract_z
_atom_site_U_iso_or_equiv
_atom_site_adp_type
_atom_site_occupancy
_atom_site_site_symmetry_order
_atom_site_calc_flag
_atom_site_refinement_flags_posn
_atom_site_refinement_flags_adp
U1 U 0.09759(6) 0.29589(5) 0.23161(3) 0.0326(2) Uani 1 1 d . .
Cl1 Cl -0.1680(5) 0.1302(4) 0.2162(3) 0.0574(12) Uani 1 1 d . .
Cl2 Cl 0.3711(4) 0.4594(4) 0.2943(2) 0.0449(10) Uani 1 1 d . .
Cl3 Cl 0.1553(5) 0.1433(4) 0.3299(3) 0.0559(11) Uani 1 1 d . .
Cl4 Cl 0.0440(5) 0.3886(4) 0.3651(3) 0.0539(11) Uani 1 1 d . .
Li1 Li 0.344(3) 0.476(3) 0.1537(15) 0.043(6) Uani 1 1 d . .
Li2 Li 0.064(4) 0.219(3) 0.4256(19) 0.067(9) Uani 1 1 d . .
N1 N 0.1476(12) 0.4968(10) 0.1519(6) 0.028(3) Uani 1 1 d . .
N2 N 0.2435(13) 0.2779(12) 0.1176(7) 0.035(3) Uani 1 1 d . .
O1 O 0.5031(13) 0.5934(13) 0.1197(7) 0.059(3) Uani 1 1 d . .
O2 O -0.1108(17) 0.1078(16) 0.4438(10) 0.093(5) Uani 1 1 d D .
O3 O 0.1974(15) 0.3121(14) 0.5228(8) 0.071(4) Uani 1 1 d . .
C1 C 0.1987(17) 0.6882(16) 0.2596(10) 0.054(5) Uani 1 1 d D .
C2 C 0.115(2) 0.7787(17) 0.2396(11) 0.062(5) Uani 1 1 d . .
H2A H 0.1724 0.8663 0.2650 0.093 Uiso 1 1 calc R U
H2B H 0.0278 0.7510 0.2570 0.093 Uiso 1 1 calc R U
H2C H 0.0943 0.7740 0.1846 0.093 Uiso 1 1 calc R U
C3 C 0.338(2) 0.7454(17) 0.2354(10) 0.069(6) Uani 1 1 d D .
H3A H 0.3191 0.7601 0.1835 0.104 Uiso 1 1 calc R U
H3B H 0.3869 0.6865 0.2376 0.104 Uiso 1 1 calc R U
H3C H 0.3956 0.8261 0.2698 0.104 Uiso 1 1 calc R U
C4 C 0.225(2) 0.6969(18) 0.3474(10) 0.058(5) Uani 1 1 d . .
H4A H 0.1374 0.6861 0.3637 0.087 Uiso 1 1 calc R U
H4B H 0.2953 0.7800 0.3727 0.087 Uiso 1 1 calc R U
H4C H 0.2573 0.6300 0.3609 0.087 Uiso 1 1 calc R U
C5 C 0.1101(16) 0.5567(14) 0.2124(9) 0.037(4) Uani 1 1 d . .
C6 C -0.0364(17) 0.4887(14) 0.2114(10) 0.043(4) Uani 1 1 d . .
C7 C -0.0900(18) 0.3881(16) 0.1430(9) 0.041(4) Uani 1 1 d . .
C8 C 0.0238(16) 0.3955(14) 0.1090(8) 0.035(3) Uani 1 1 d . .
C9 C 0.0293(17) 0.3050(15) 0.0421(9) 0.039(4) Uani 1 1 d . .
C10 C -0.1210(18) 0.2197(19) -0.0035(10) 0.053(5) Uani 1 1 d . .
H10A H -0.1649 0.2719 -0.0284 0.080 Uiso 1 1 calc R U
H10B H -0.1763 0.1790 0.0312 0.080 Uiso 1 1 calc R U
H10C H -0.1163 0.1544 -0.0419 0.080 Uiso 1 1 calc R U
C11 C 0.1145(19) 0.3738(17) -0.0132(10) 0.049(4) Uani 1 1 d . .
H11A H 0.0672 0.4243 -0.0375 0.073 Uiso 1 1 calc R U
H11B H 0.1214 0.3106 -0.0521 0.073 Uiso 1 1 calc R U
H11C H 0.2083 0.4296 0.0154 0.073 Uiso 1 1 calc R U
C12 C 0.0995(16) 0.2241(15) 0.0814(9) 0.037(4) Uani 1 1 d . .
C13 C 0.0360(17) 0.1022(14) 0.1010(9) 0.039(4) Uani 1 1 d . .
C14 C 0.1448(16) 0.0800(14) 0.1496(9) 0.037(4) Uani 1 1 d . .
C15 C 0.2692(18) 0.1810(14) 0.1550(9) 0.039(4) Uani 1 1 d . .
C16 C 0.4239(17) 0.1854(16) 0.1811(10) 0.044(4) Uani 1 1 d . .
C17 C 0.437(2) 0.078(2) 0.1238(12) 0.065(6) Uani 1 1 d . .
H17A H 0.3675 -0.0042 0.1260 0.098 Uiso 1 1 calc R U
H17B H 0.5306 0.0764 0.1374 0.098 Uiso 1 1 calc R U
H17C H 0.4199 0.0948 0.0723 0.098 Uiso 1 1 calc R U
C18 C 0.4548(17) 0.1590(17) 0.2604(10) 0.049(4) Uani 1 1 d . .
H18A H 0.3843 0.0785 0.2640 0.074 Uiso 1 1 calc R U
H18B H 0.4529 0.2278 0.2973 0.074 Uiso 1 1 calc R U
H18C H 0.5474 0.1538 0.2712 0.074 Uiso 1 1 calc R U
C19 C 0.5354(18) 0.3121(18) 0.1752(11) 0.052(4) Uani 1 1 d . .
H19A H 0.5156 0.3286 0.1238 0.079 Uiso 1 1 calc R U
H19B H 0.6279 0.3069 0.1863 0.079 Uiso 1 1 calc R U
H19C H 0.5333 0.3812 0.2118 0.079 Uiso 1 1 calc R U
C20 C 0.649(2) 0.645(2) 0.1677(14) 0.072(6) Uani 1 1 d . .
H20A H 0.7066 0.6024 0.1468 0.087 Uiso 1 1 calc R U
H20B H 0.6483 0.6315 0.2204 0.087 Uiso 1 1 calc R U
C21 C 0.707(3) 0.789(2) 0.1656(16) 0.093(8) Uani 1 1 d . .
H21A H 0.8088 0.8213 0.1689 0.112 Uiso 1 1 calc R U
H21B H 0.6869 0.8391 0.2072 0.112 Uiso 1 1 calc R U
C22 C 0.623(3) 0.793(2) 0.0846(16) 0.092(8) Uani 1 1 d . .
H22A H 0.5903 0.8644 0.0885 0.111 Uiso 1 1 calc R U
H22B H 0.6832 0.8030 0.0475 0.111 Uiso 1 1 calc R U
C23 C 0.500(2) 0.667(2) 0.0605(13) 0.074(6) Uani 1 1 d . .
H23A H 0.4117 0.6824 0.0517 0.088 Uiso 1 1 calc R U
H23B H 0.5054 0.6203 0.0125 0.088 Uiso 1 1 calc R U
C24 C -0.170(4) -0.0306(17) 0.420(3) 0.23(3) Uani 1 1 d D .
H24A H -0.1123 -0.0693 0.4502 0.277 Uiso 1 1 calc R U
H24B H -0.1742 -0.0559 0.3659 0.277 Uiso 1 1 calc R U
C25 C -0.318(4) -0.072(5) 0.437(5) 0.47(9) Uani 1 1 d D .
H25A H -0.3805 -0.1509 0.4006 0.570 Uiso 1 1 calc R U
H25B H -0.3142 -0.0888 0.4888 0.570 Uiso 1 1 calc R U
C26 C -0.373(3) 0.035(4) 0.427(3) 0.23(3) Uani 1 1 d D .
H26A H -0.4208 0.0503 0.4679 0.277 Uiso 1 1 calc R U
H26B H -0.4366 0.0186 0.3770 0.277 Uiso 1 1 calc R U
C27 C -0.233(3) 0.146(3) 0.435(3) 0.149(15) Uani 1 1 d D .
H27A H -0.2378 0.1842 0.3887 0.179 Uiso 1 1 calc R U
H27B H -0.2192 0.2119 0.4788 0.179 Uiso 1 1 calc R U
C28 C 0.145(3) 0.375(3) 0.5799(17) 0.125(12) Uani 1 1 d . .
H28A H 0.0558 0.3808 0.5556 0.149 Uiso 1 1 calc R U
H28B H 0.1269 0.3242 0.6202 0.149 Uiso 1 1 calc R U
C29 C 0.250(3) 0.503(3) 0.6131(17) 0.100(9) Uani 1 1 d . .
H29A H 0.3111 0.5018 0.6605 0.120 Uiso 1 1 calc R U
H29B H 0.2041 0.5635 0.6244 0.120 Uiso 1 1 calc R U
C30 C 0.334(3) 0.539(2) 0.5513(15) 0.094(8) Uani 1 1 d . .
H30A H 0.4306 0.6001 0.5736 0.112 Uiso 1 1 calc R U
H30B H 0.2876 0.5739 0.5127 0.112 Uiso 1 1 calc R U
C31 C 0.332(2) 0.403(2) 0.5173(14) 0.077(6) Uani 1 1 d . .
H31A H 0.3400 0.3980 0.4637 0.093 Uiso 1 1 calc R U
H31B H 0.4096 0.3859 0.5468 0.093 Uiso 1 1 calc R U

loop_
_atom_site_aniso_label
_atom_site_aniso_U_11
_atom_site_aniso_U_22
_atom_site_aniso_U_33
_atom_site_aniso_U_23
_atom_site_aniso_U_13
_atom_site_aniso_U_12
U1 0.0342(3) 0.0280(3) 0.0365(3) 0.0090(2) 0.0073(2) 0.0120(2)
Cl1 0.041(2) 0.043(2) 0.083(3) 0.020(2) 0.016(2) 0.0058(19)
Cl2 0.039(2) 0.043(2) 0.048(2) 0.0062(18) -0.0016(18) 0.0151(18)
Cl3 0.075(3) 0.052(3) 0.053(3) 0.019(2) 0.015(2) 0.034(2)
Cl4 0.069(3) 0.055(3) 0.051(3) 0.018(2) 0.021(2) 0.032(2)
Li1 0.030(13) 0.058(17) 0.039(15) 0.007(13) 0.009(11) 0.016(12)
Li2 0.08(2) 0.054(19) 0.054(19) 0.006(15) 0.026(17) 0.003(17)
N1 0.029(6) 0.025(6) 0.030(6) 0.008(5) 0.000(5) 0.011(5)
N2 0.031(7) 0.034(7) 0.035(7) 0.008(6) -0.003(5) 0.011(6)
O1 0.053(8) 0.066(8) 0.062(8) 0.025(7) 0.026(6) 0.016(6)
O2 0.065(10) 0.088(12) 0.098(12) 0.028(10) 0.009(9) -0.004(9)
O3 0.069(9) 0.081(10) 0.060(9) 0.015(7) 0.019(7) 0.021(8)
C1 0.070(12) 0.036(9) 0.044(10) 0.014(8) -0.011(9) 0.013(9)
C2 0.092(15) 0.044(10) 0.059(12) 0.011(9) 0.004(11) 0.041(11)
C3 0.105(17) 0.039(10) 0.033(10) -0.002(8) 0.014(10) -0.006(11)
C4 0.078(13) 0.046(10) 0.039(10) -0.004(8) 0.001(9) 0.020(10)
C5 0.040(9) 0.034(8) 0.040(9) 0.011(7) 0.004(7) 0.017(7)
C6 0.042(9) 0.025(8) 0.068(12) 0.011(8) 0.023(8) 0.015(7)
C7 0.053(10) 0.047(9) 0.034(9) 0.019(7) 0.014(8) 0.028(8)
C8 0.044(9) 0.038(8) 0.030(8) 0.018(7) 0.003(7) 0.024(7)
C9 0.041(9) 0.035(8) 0.037(9) 0.002(7) -0.001(7) 0.016(7)
C10 0.045(10) 0.070(12) 0.041(10) -0.004(9) -0.010(8) 0.031(9)
C11 0.052(10) 0.058(11) 0.040(10) 0.011(8) 0.009(8) 0.026(9)
C12 0.039(9) 0.043(9) 0.032(8) 0.003(7) 0.002(7) 0.024(7)
C13 0.041(9) 0.031(8) 0.043(9) -0.003(7) 0.005(7) 0.014(7)
C14 0.037(9) 0.029(8) 0.038(9) -0.001(7) -0.001(7) 0.013(7)
C15 0.054(10) 0.030(8) 0.032(8) 0.003(7) 0.000(7) 0.019(8)
C16 0.034(9) 0.043(9) 0.049(10) 0.004(8) -0.002(7) 0.015(7)
C17 0.047(11) 0.075(14) 0.085(15) 0.010(11) 0.008(10) 0.042(10)
C18 0.030(9) 0.053(10) 0.069(12) 0.027(9) 0.009(8) 0.017(8)
C19 0.041(10) 0.064(12) 0.064(12) 0.017(9) 0.018(9) 0.030(9)
C20 0.045(11) 0.073(14) 0.094(16) 0.040(13) 0.012(11) 0.010(10)
C21 0.076(16) 0.057(14) 0.11(2) 0.000(13) 0.020(15) -0.017(12)
C22 0.088(17) 0.079(17) 0.13(2) 0.062(16) 0.031(16) 0.033(14)
C23 0.081(15) 0.057(12) 0.079(15) 0.041(11) 0.025(12) 0.007(11)
C24 0.11(3) 0.09(3) 0.48(9) 0.14(4) 0.01(4) 0.02(2)
C25 0.07(3) 0.20(6) 1.1(3) 0.30(11) -0.02(7) 0.00(3)
C26 0.09(3) 0.17(4) 0.33(7) 0.14(4) -0.06(3) -0.05(3)
C27 0.08(2) 0.15(3) 0.21(4) -0.01(3) 0.05(2) 0.03(2)
C28 0.09(2) 0.17(3) 0.09(2) -0.03(2) 0.036(17) 0.03(2)
C29 0.088(19) 0.12(2) 0.09(2) -0.002(17) 0.019(16) 0.049(18)
C30 0.094(19) 0.082(17) 0.079(17) 0.010(14) -0.005(14) 0.015(15)
C31 0.064(14) 0.081(16) 0.077(15) 0.009(12) 0.016(12) 0.017(12)

loop_
_atom_type_symbol
_atom_type_description
_atom_type_scat_dispersion_real
_atom_type_scat_dispersion_imag
_atom_type_scat_source
U U -9.6767 9.6646 'International Tables Vol C Tables 4.2.6.8 and 6.1.1.4'
Cl Cl 0.1484 0.1585 'International Tables Vol C Tables 4.2.6.8 and 6.1.1.4'
O O 0.0106 0.0060 'International Tables Vol C Tables 4.2.6.8 and 6.1.1.4'
N N 0.0061 0.0033 'International Tables Vol C Tables 4.2.6.8 and 6.1.1.4'
C C 0.0033 0.0016 'International Tables Vol C Tables 4.2.6.8 and 6.1.1.4'
Li Li -0.0003 0.0001 'International Tables Vol C Tables 4.2.6.8 and 6.1.1.4'
H H 0.0000 0.0000 'International Tables Vol C Tables 4.2.6.8 and 6.1.1.4'

loop_
_geom_angle_atom_site_label_1
_geom_angle_atom_site_label_2
_geom_angle_atom_site_label_3
_geom_angle
Cl1 U1 C8 92.6(3)
Cl1 U1 Cl4 80.71(15)
C8 U1 Cl4 115.3(3)
Cl1 U1 C12 93.3(4)
C8 U1 C12 51.4(4)
Cl4 U1 C12 165.4(3)
Cl1 U1 Cl2 162.15(14)
C8 U1 Cl2 102.8(3)
Cl4 U1 Cl2 84.62(14)
C12 U1 Cl2 103.3(3)
Cl1 U1 Cl3 81.93(15)
C8 U1 Cl3 166.3(3)
Cl4 U1 Cl3 76.37(13)
C12 U1 Cl3 116.2(3)
Cl2 U1 Cl3 84.79(14)
Cl1 U1 N2 120.3(3)
C8 U1 N2 66.2(4)
Cl4 U1 N2 159.0(3)
C12 U1 N2 29.5(4)
Cl2 U1 N2 74.8(3)
Cl3 U1 N2 105.7(3)
Cl1 U1 N1 119.6(2)
C8 U1 N1 29.8(4)
Cl4 U1 N1 104.7(3)
C12 U1 N1 66.6(4)
Cl2 U1 N1 74.0(2)
Cl3 U1 N1 158.5(3)
N2 U1 N1 65.5(3)
Cl1 U1 C13 72.3(3)
C8 U1 C13 74.3(5)
Cl4 U1 C13 152.0(3)
C12 U1 C13 29.6(5)
Cl2 U1 C13 120.2(3)
Cl3 U1 C13 92.1(3)
N2 U1 C13 48.7(4)
N1 U1 C13 95.3(4)
Cl1 U1 C7 71.7(4)
C8 U1 C7 28.9(4)
Cl4 U1 C7 91.7(3)
C12 U1 C7 73.7(4)
Cl2 U1 C7 119.1(4)
Cl3 U1 C7 152.5(3)
N2 U1 C7 94.3(4)
N1 U1 C7 48.3(4)
C13 U1 C7 87.1(5)
Cl1 U1 C14 85.8(3)
C8 U1 C14 98.3(4)
Cl4 U1 C14 144.1(3)
C12 U1 C14 47.3(4)
Cl2 U1 C14 100.5(3)
Cl3 U1 C14 68.9(3)
N2 U1 C14 47.6(4)
N1 U1 C14 110.8(4)
C13 U1 C14 28.4(4)
C7 U1 C14 115.3(4)
Cl1 U1 C15 112.6(3)
C8 U1 C15 93.5(4)
Cl4 U1 C15 148.3(3)
C12 U1 C15 46.3(4)
Cl2 U1 C15 75.7(3)
Cl3 U1 C15 77.3(3)
N2 U1 C15 28.7(4)
N1 U1 C15 93.6(4)
C13 U1 C15 45.8(4)
C7 U1 C15 119.5(4)
C14 U1 C15 27.0(4)
Li1 Cl2 U1 77.3(6)
Li2 Cl3 U1 94.9(10)
Li2 Cl4 U1 94.4(8)
O1 Li1 N2 128.1(15)
O1 Li1 N1 124.9(15)
N2 Li1 N1 91.4(11)
O1 Li1 Cl2 119.2(12)
N2 Li1 Cl2 92.6(11)
N1 Li1 Cl2 90.7(10)
O1 Li1 U1 173.2(13)
N2 Li1 U1 56.7(7)
N1 Li1 U1 56.7(7)
Cl2 Li1 U1 54.2(5)
O2 Li2 O3 110.5(17)
O2 Li2 Cl3 118.5(17)
O3 Li2 Cl3 116.6(19)
O2 Li2 Cl4 114(2)
O3 Li2 Cl4 102.1(15)
Cl3 Li2 Cl4 92.6(12)
O2 Li2 U1 122.1(16)
O3 Li2 U1 125.9(14)
Cl3 Li2 U1 47.0(6)
Cl4 Li2 U1 46.6(6)
C5 N1 C8 107.0(12)
C5 N1 Li1 126.5(12)
C8 N1 Li1 118.0(12)
C5 N1 U1 83.9(8)
C8 N1 U1 72.5(7)
Li1 N1 U1 83.7(8)
C12 N2 C15 104.9(12)
C12 N2 Li1 120.1(12)
C15 N2 Li1 127.1(12)
C12 N2 U1 73.7(8)
C15 N2 U1 82.7(9)
Li1 N2 U1 84.5(8)
C23 O1 C20 107.7(14)
C23 O1 Li1 128.9(15)
C20 O1 Li1 121.6(13)
C24 O2 C27 105(2)
C24 O2 Li2 125(2)
C27 O2 Li2 120(2)
C31 O3 C28 107.9(19)
C31 O3 Li2 116.2(16)
C28 O3 Li2 116.9(19)
C5 C1 C3 111.6(15)
C5 C1 C4 115.3(13)
C3 C1 C4 110.6(14)
C5 C1 C2 106.5(13)
C3 C1 C2 105.2(15)
C4 C1 C2 106.8(15)
C1 C2 H2A 109.5
C1 C2 H2B 109.5
H2A C2 H2B 109.5
C1 C2 H2C 109.5
H2A C2 H2C 109.5
H2B C2 H2C 109.5
C1 C3 H3A 109.5
C1 C3 H3B 109.5
H3A C3 H3B 109.5
C1 C3 H3C 109.5
H3A C3 H3C 109.5
H3B C3 H3C 109.5
C1 C4 H4A 109.5
C1 C4 H4B 109.5
H4A C4 H4B 109.5
C1 C4 H4C 109.5
H4A C4 H4C 109.5
H4B C4 H4C 109.5
N1 C5 C6 109.7(13)
N1 C5 C1 124.4(14)
C6 C5 C1 124.6(14)
N1 C5 U1 68.3(7)
C6 C5 U1 76.5(8)
C1 C5 U1 132.2(10)
C5 C6 C7 105.7(14)
C5 C6 U1 75.5(8)
C7 C6 U1 70.7(8)
C8 C7 C6 107.0(14)
C8 C7 U1 69.8(8)
C6 C7 U1 80.5(9)
C7 C8 N1 110.4(14)
C7 C8 C9 128.6(15)
N1 C8 C9 120.7(13)
C7 C8 U1 81.3(9)
N1 C8 U1 77.7(7)
C9 C8 U1 103.2(9)
C8 C9 C12 102.5(12)
C8 C9 C10 110.4(14)
C12 C9 C10 110.0(13)
C8 C9 C11 113.5(13)
C12 C9 C11 111.3(13)
C10 C9 C11 109.0(14)
C9 C10 H10A 109.5
C9 C10 H10B 109.5
H10A C10 H10B 109.5
C9 C10 H10C 109.5
H10A C10 H10C 109.5
H10B C10 H10C 109.5
C9 C11 H11A 109.5
C9 C11 H11B 109.5
H11A C11 H11B 109.5
C9 C11 H11C 109.5
H11A C11 H11C 109.5
H11B C11 H11C 109.5
N2 C12 C13 109.8(13)
N2 C12 C9 120.1(13)
C13 C12 C9 129.0(14)
N2 C12 U1 76.7(8)
C13 C12 U1 79.1(9)
C9 C12 U1 101.8(9)
C14 C13 C12 106.6(13)
C14 C13 U1 79.5(9)
C12 C13 U1 71.3(8)
C15 C14 C13 107.7(14)
C15 C14 U1 77.5(9)
C13 C14 U1 72.1(8)
C14 C15 N2 110.6(13)
C14 C15 C16 127.6(14)
N2 C15 C16 120.6(14)
C14 C15 U1 75.5(9)
N2 C15 U1 68.6(8)
C16 C15 U1 132.3(10)
C18 C16 C19 109.6(14)
C18 C16 C17 108.2(15)
C19 C16 C17 107.1(15)
C18 C16 C15 113.2(14)
C19 C16 C15 112.4(13)
C17 C16 C15 106.1(13)
C16 C17 H17A 109.5
C16 C17 H17B 109.5
H17A C17 H17B 109.5
C16 C17 H17C 109.5
H17A C17 H17C 109.5
H17B C17 H17C 109.5
C16 C18 H18A 109.5
C16 C18 H18B 109.5
H18A C18 H18B 109.5
C16 C18 H18C 109.5
H18A C18 H18C 109.5
H18B C18 H18C 109.5
C16 C19 H19A 109.5
C16 C19 H19B 109.5
H19A C19 H19B 109.5
C16 C19 H19C 109.5
H19A C19 H19C 109.5
H19B C19 H19C 109.5
O1 C20 C21 105.5(17)
O1 C20 H20A 110.6
C21 C20 H20A 110.6
O1 C20 H20B 110.6
C21 C20 H20B 110.6
H20A C20 H20B 108.8
C20 C21 C22 102.1(18)
C20 C21 H21A 111.4
C22 C21 H21A 111.4
C20 C21 H21B 111.4
C22 C21 H21B 111.4
H21A C21 H21B 109.2
C23 C22 C21 106.0(17)
C23 C22 H22A 110.5
C21 C22 H22A 110.5
C23 C22 H22B 110.5
C21 C22 H22B 110.5
H22A C22 H22B 108.7
O1 C23 C22 109.0(18)
O1 C23 H23A 109.9
C22 C23 H23A 109.9
O1 C23 H23B 109.9
C22 C23 H23B 109.9
H23A C23 H23B 108.3
O2 C24 C25 105(3)
O2 C24 H24A 110.8
C25 C24 H24A 110.8
O2 C24 H24B 110.8
C25 C24 H24B 110.8
H24A C24 H24B 108.8
C26 C25 C24 109(4)
C26 C25 H25A 110.0
C24 C25 H25A 110.0
C26 C25 H25B 110.0
C24 C25 H25B 110.0
H25A C25 H25B 108.4
C25 C26 C27 99(3)
C25 C26 H26A 112.0
C27 C26 H26A 112.0
C25 C26 H26B 112.0
C27 C26 H26B 112.0
H26A C26 H26B 109.7
O2 C27 C26 114(3)
O2 C27 H27A 108.8
C26 C27 H27A 108.8
O2 C27 H27B 108.8
C26 C27 H27B 108.8
H27A C27 H27B 107.7
C29 C28 O3 109(2)
C29 C28 H28A 109.9
O3 C28 H28A 109.9
C29 C28 H28B 109.9
O3 C28 H28B 109.9
H28A C28 H28B 108.3
C28 C29 C30 105(2)
C28 C29 H29A 110.8
C30 C29 H29A 110.8
C28 C29 H29B 110.8
C30 C29 H29B 110.8
H29A C29 H29B 108.9
C29 C30 C31 100(2)
C29 C30 H30A 111.8
C31 C30 H30A 111.8
C29 C30 H30B 111.8
C31 C30 H30B 111.8
H30A C30 H30B 109.6
O3 C31 C30 105.6(19)
O3 C31 H31A 110.6
C30 C31 H31A 110.6
O3 C31 H31B 110.6
C30 C31 H31B 110.6
H31A C31 H31B 108.8

loop_
_geom_bond_atom_site_label_1
_geom_bond_atom_site_label_2
_geom_bond_distance
U1 Cl1 2.663(4)
U1 C8 2.687(13)
U1 Cl4 2.702(4)
U1 C12 2.711(15)
U1 Cl2 2.721(4)
U1 Cl3 2.724(4)
U1 N2 2.749(13)
U1 N1 2.753(11)
U1 C13 2.810(15)
U1 C7 2.831(15)
U1 C14 2.904(15)
U1 C15 2.928(16)
Cl2 Li1 2.51(3)
Cl3 Li2 2.29(3)
Cl4 Li2 2.34(4)
Li1 O1 1.96(3)
Li1 N2 2.06(3)
Li1 N1 2.10(3)
Li2 O2 1.91(4)
Li2 O3 1.94(4)
N1 C5 1.383(19)
N1 C8 1.401(19)
N2 C12 1.392(19)
N2 C15 1.416(19)
O1 C23 1.42(2)
O1 C20 1.47(2)
O2 C24 1.436(10)
O2 C27 1.45(3)
O3 C31 1.43(2)
O3 C28 1.45(3)
C1 C5 1.49(2)
C1 C3 1.509(10)
C1 C4 1.53(2)
C1 C2 1.57(2)
C2 H2A 0.9600
C2 H2B 0.9600
C2 H2C 0.9600
C3 H3A 0.9600
C3 H3B 0.9600
C3 H3C 0.9600
C4 H4A 0.9600
C4 H4B 0.9600
C4 H4C 0.9600
C5 C6 1.43(2)
C6 C7 1.44(2)
C7 C8 1.39(2)
C8 C9 1.49(2)
C9 C12 1.51(2)
C9 C10 1.53(2)
C9 C11 1.53(2)
C10 H10A 0.9600
C10 H10B 0.9600
C10 H10C 0.9600
C11 H11A 0.9600
C11 H11B 0.9600
C11 H11C 0.9600
C12 C13 1.41(2)
C13 C14 1.41(2)
C14 C15 1.36(2)
C15 C16 1.56(2)
C16 C18 1.49(2)
C16 C19 1.52(2)
C16 C17 1.54(2)
C17 H17A 0.9600
C17 H17B 0.9600
C17 H17C 0.9600
C18 H18A 0.9600
C18 H18B 0.9600
C18 H18C 0.9600
C19 H19A 0.9600
C19 H19B 0.9600
C19 H19C 0.9600
C20 C21 1.53(3)
C20 H20A 0.9700
C20 H20B 0.9700
C21 C22 1.57(3)
C21 H21A 0.9700
C21 H21B 0.9700
C22 C23 1.49(3)
C22 H22A 0.9700
C22 H22B 0.9700
C23 H23A 0.9700
C23 H23B 0.9700
C24 C25 1.517(10)
C24 H24A 0.9700
C24 H24B 0.9700
C25 C26 1.512(10)
C25 H25A 0.9700
C25 H25B 0.9700
C26 C27 1.515(10)
C26 H26A 0.9700
C26 H26B 0.9700
C27 H27A 0.9700
C27 H27B 0.9700
C28 C29 1.45(4)
C28 H28A 0.9700
C28 H28B 0.9700
C29 C30 1.52(4)
C29 H29A 0.9700
C29 H29B 0.9700
C30 C31 1.56(3)
C30 H30A 0.9700
C30 H30B 0.9700
C31 H31A 0.9700
C31 H31B 0.9700
